data_7020992
loop_
_publ_author_name
'Sharma, Kamal Nayan'
'Joshi, Hemant'
'Singh, Ved Vati'
'Singh, Pradhumn'
'Singh, Ajai Kumar'

_publ_section_title
;
 Palladium(ii) complexes of pyrazolated thio/selenoethers: syntheses,
 structures, single source precursors of Pd(4)Se and PdSe nano-particles
 and potential for catalyzing Suzuki-Miyaura coupling.
;
_journal_issue 11
_journal_name_full 'Dalton transactions (Cambridge, England : 2003)'
_journal_page_first 3908
_journal_page_last 3918
_journal_paper_doi 10.1039/c2dt31975f
_journal_volume 42
_journal_year 2013
_chemical_formula_moiety 'C10 H12 Br2 Cl N4 Pd Se, B F4'
_chemical_formula_sum 'C10 H12 B Br2 Cl F4 N4 Pd Se'
_chemical_formula_weight 655.66
_chemical_name_systematic
;
?
;
_space_group_IT_number 14
_symmetry_space_group_name_Hall '-P 2ybc'
_symmetry_space_group_name_H-M 'P 1 21/c 1'
_atom_sites_solution_hydrogens geom
_atom_sites_solution_primary direct
_atom_sites_solution_secondary difmap
_audit_creation_method SHELXL-97
_cell_angle_alpha 90.00
_cell_angle_beta 102.924(5)
_cell_angle_gamma 90.00
_cell_formula_units_Z 4
_cell_length_a 15.142(4)
_cell_length_b 11.090(3)
_cell_length_c 11.001(3)
_cell_measurement_reflns_used 2825
_cell_measurement_temperature 298(2)
_cell_measurement_theta_max 24.65
_cell_measurement_theta_min 1.25
_cell_volume 1800.5(8)
_computing_cell_refinement 'Bruker SMART'
_computing_data_collection 'Bruker SMART'
_computing_data_reduction 'Bruker SAINT'
_computing_molecular_graphics 'Bruker SHELXTL'
_computing_publication_material 'Bruker SHELXTL'
_computing_structure_refinement 'SHELXL-97 (Sheldrick, 1997)'
_computing_structure_solution 'SHELXS-97 (Sheldrick, 1990)'
_diffrn_ambient_temperature 298(2)
_diffrn_measured_fraction_theta_full 0.999
_diffrn_measured_fraction_theta_max 0.999
_diffrn_radiation_monochromator graphite
_diffrn_radiation_source 'fine-focus sealed tube'
_diffrn_radiation_type MoK\a
_diffrn_radiation_wavelength 0.71073
_diffrn_reflns_av_R_equivalents 0.0398
_diffrn_reflns_av_sigmaI/netI 0.0280
_diffrn_reflns_limit_h_max 18
_diffrn_reflns_limit_h_min -18
_diffrn_reflns_limit_k_max 13
_diffrn_reflns_limit_k_min -13
_diffrn_reflns_limit_l_max 13
_diffrn_reflns_limit_l_min -13
_diffrn_reflns_number 16766
_diffrn_reflns_theta_full 24.99
_diffrn_reflns_theta_max 24.99
_diffrn_reflns_theta_min 1.38
_exptl_absorpt_coefficient_mu 7.678
_exptl_absorpt_correction_T_max 0.264
_exptl_absorpt_correction_T_min 0.135
_exptl_absorpt_correction_type multi-scan
_exptl_absorpt_process_details '(SADABS; Sheldrick, 1996)'
_exptl_crystal_colour yellow
_exptl_crystal_density_diffrn 2.419
_exptl_crystal_density_meas 2.419
_exptl_crystal_density_method 'not measured'
_exptl_crystal_description block
_exptl_crystal_F_000 1232.0
_exptl_crystal_size_max 0.462
_exptl_crystal_size_mid 0.224
_exptl_crystal_size_min 0.175
_refine_diff_density_max 1.544
_refine_diff_density_min -0.983
_refine_diff_density_rms 0.124
_refine_ls_extinction_method none
_refine_ls_goodness_of_fit_ref 1.044
_refine_ls_hydrogen_treatment constr
_refine_ls_matrix_type full
_refine_ls_number_parameters 217
_refine_ls_number_reflns 3169
_refine_ls_number_restraints 0
_refine_ls_restrained_S_all 1.186
_refine_ls_R_factor_all 0.0422
_refine_ls_R_factor_gt 0.0367
_refine_ls_shift/su_max 0.001
_refine_ls_shift/su_mean 0.000
_refine_ls_structure_factor_coef Fsqd
_refine_ls_weighting_details 'calc w=1/[\s^2^(Fo^2^)+(0.0541P)^2^+4.9386P] where P=(Fo^2^+2Fc^2^)/3'
_refine_ls_weighting_scheme calc
_refine_ls_wR_factor_gt 0.0977
_refine_ls_wR_factor_ref 0.1006
_reflns_number_gt 2767
_reflns_number_total 3169
_reflns_threshold_expression >2sigma(I)
_cod_data_source_file c2dt31975f.txt
_cod_data_source_block complex_4
_cod_original_sg_symbol_H-M 'P 21/c'
_cod_database_code 7020992

loop_
_symmetry_equiv_pos_as_xyz
'x, y, z'
'-x, y+1/2, -z+1/2'
'-x, -y, -z'
'x, -y-1/2, z-1/2'

loop_
_atom_site_label
_atom_site_type_symbol
_atom_site_fract_x
_atom_site_fract_y
_atom_site_fract_z
_atom_site_U_iso_or_equiv
_atom_site_adp_type
_atom_site_occupancy
_atom_site_symmetry_multiplicity
_atom_site_calc_flag
_atom_site_refinement_flags
B1 B 0.9597(6) 0.7999(9) 0.8623(8) 0.060(2) Uani 1 1 d D
Br1 Br 0.51429(6) 0.62092(7) 0.31660(9) 0.0665(3) Uani 1 1 d .
Br2 Br 0.66924(5) -0.33666(7) 0.64057(8) 0.0580(2) Uani 1 1 d .
C1 C 0.5881(4) 0.3838(5) 0.3773(6) 0.0368(13) Uani 1 1 d .
H1 H 0.5328 0.3511 0.3837 0.044 Uiso 1 1 calc R
C2 C 0.6024(4) 0.5015(6) 0.3474(6) 0.0402(14) Uani 1 1 d .
C3 C 0.6928(4) 0.5121(6) 0.3497(6) 0.0419(14) Uani 1 1 d .
H3 H 0.7228 0.5815 0.3339 0.050 Uiso 1 1 calc R
C4 C 0.8238(4) 0.3668(6) 0.3939(7) 0.0456(16) Uani 1 1 d .
H4A H 0.8430 0.3229 0.4716 0.055 Uiso 1 1 calc R
H4B H 0.8620 0.4377 0.3979 0.055 Uiso 1 1 calc R
C5 C 0.8352(5) 0.2883(6) 0.2871(7) 0.0499(17) Uani 1 1 d .
H5A H 0.8992 0.2713 0.2965 0.060 Uiso 1 1 calc R
H5B H 0.8154 0.3334 0.2103 0.060 Uiso 1 1 calc R
C6 C 0.8665(5) 0.0217(6) 0.3452(7) 0.0488(17) Uani 1 1 d .
H6A H 0.8570 -0.0532 0.2984 0.059 Uiso 1 1 calc R
H6B H 0.9240 0.0548 0.3361 0.059 Uiso 1 1 calc R
C7 C 0.8733(4) -0.0063(6) 0.4794(6) 0.0436(15) Uani 1 1 d .
H7A H 0.9279 -0.0529 0.5104 0.052 Uiso 1 1 calc R
H7B H 0.8788 0.0686 0.5260 0.052 Uiso 1 1 calc R
C8 C 0.7958(5) -0.1823(6) 0.5545(6) 0.0433(15) Uani 1 1 d .
H8 H 0.8452 -0.2335 0.5792 0.052 Uiso 1 1 calc R
C9 C 0.7094(4) -0.2037(5) 0.5650(6) 0.0382(14) Uani 1 1 d .
C10 C 0.6584(4) -0.1044(6) 0.5160(6) 0.0421(15) Uani 1 1 d .
H10 H 0.5966 -0.0949 0.5105 0.050 Uiso 1 1 calc R
Cl1 Cl 0.60445(12) 0.16302(15) 0.58046(16) 0.0468(4) Uani 1 1 d .
F1 F 0.8739(4) 0.8178(9) 0.8516(7) 0.148(3) Uani 1 1 d D
F2 F 0.9602(7) 0.7225(11) 0.7758(10) 0.185(4) Uani 1 1 d D
F3 F 1.0057(8) 0.8926(9) 0.8339(11) 0.194(5) Uani 1 1 d .
F4 F 1.0007(5) 0.7406(7) 0.9609(9) 0.155(4) Uani 1 1 d D
N2 N 0.7292(3) 0.4043(5) 0.3790(5) 0.0378(12) Uani 1 1 d .
N1 N 0.6664(3) 0.3244(4) 0.3957(5) 0.0334(11) Uani 1 1 d .
N4 N 0.7963(3) -0.0730(5) 0.5018(5) 0.0384(12) Uani 1 1 d .
N3 N 0.7123(3) -0.0244(5) 0.4775(5) 0.0380(12) Uani 1 1 d .
Pd1 Pd 0.68854(3) 0.14966(4) 0.43257(4) 0.03087(16) Uani 1 1 d .
Se1 Se 0.76966(4) 0.13511(6) 0.27057(6) 0.03856(19) Uani 1 1 d .

loop_
_atom_site_aniso_label
_atom_site_aniso_U_11
_atom_site_aniso_U_22
_atom_site_aniso_U_33
_atom_site_aniso_U_23
_atom_site_aniso_U_13
_atom_site_aniso_U_12
B1 0.051(5) 0.071(6) 0.058(5) -0.003(5) 0.011(4) -0.003(5)
Br1 0.0556(5) 0.0466(4) 0.0964(7) 0.0137(4) 0.0148(4) 0.0220(3)
Br2 0.0567(5) 0.0452(4) 0.0742(5) 0.0181(4) 0.0194(4) 0.0025(3)
C1 0.032(3) 0.038(3) 0.042(3) 0.001(3) 0.011(3) 0.005(3)
C2 0.043(4) 0.034(3) 0.044(4) -0.001(3) 0.010(3) 0.012(3)
C3 0.046(4) 0.031(3) 0.050(4) 0.002(3) 0.014(3) 0.002(3)
C4 0.025(3) 0.049(4) 0.063(4) -0.001(3) 0.009(3) -0.003(3)
C5 0.044(4) 0.041(4) 0.073(5) 0.009(3) 0.030(3) 0.001(3)
C6 0.038(4) 0.047(4) 0.068(5) 0.006(3) 0.024(3) 0.012(3)
C7 0.026(3) 0.049(4) 0.056(4) 0.004(3) 0.008(3) 0.000(3)
C8 0.040(4) 0.040(3) 0.048(4) 0.008(3) 0.006(3) 0.013(3)
C9 0.041(3) 0.032(3) 0.043(3) 0.004(3) 0.012(3) 0.002(3)
C10 0.032(3) 0.039(3) 0.057(4) 0.003(3) 0.013(3) -0.002(3)
Cl1 0.0529(10) 0.0460(9) 0.0488(9) 0.0073(7) 0.0269(8) 0.0115(7)
F1 0.069(4) 0.258(10) 0.124(6) 0.064(6) 0.040(4) 0.065(5)
F2 0.155(8) 0.210(11) 0.201(10) -0.085(9) 0.061(7) 0.024(8)
F3 0.258(13) 0.122(7) 0.249(12) 0.029(7) 0.159(10) -0.065(7)
F4 0.088(5) 0.144(7) 0.199(8) 0.076(6) -0.038(5) -0.024(5)
N2 0.030(3) 0.036(3) 0.047(3) 0.002(2) 0.009(2) 0.000(2)
N1 0.034(3) 0.029(2) 0.040(3) 0.001(2) 0.013(2) 0.002(2)
N4 0.028(3) 0.041(3) 0.047(3) 0.004(2) 0.010(2) 0.005(2)
N3 0.026(2) 0.037(3) 0.052(3) 0.001(2) 0.011(2) 0.006(2)
Pd1 0.0255(3) 0.0307(3) 0.0377(3) 0.00123(18) 0.01002(19) 0.00424(16)
Se1 0.0353(4) 0.0423(4) 0.0409(4) -0.0011(3) 0.0146(3) 0.0049(3)

loop_
_atom_type_symbol
_atom_type_description
_atom_type_scat_dispersion_real
_atom_type_scat_dispersion_imag
_atom_type_scat_source
C C 0.0033 0.0016 'International Tables Vol C Tables 4.2.6.8 and 6.1.1.4'
H H 0.0000 0.0000 'International Tables Vol C Tables 4.2.6.8 and 6.1.1.4'
B B 0.0013 0.0007 'International Tables Vol C Tables 4.2.6.8 and 6.1.1.4'
N N 0.0061 0.0033 'International Tables Vol C Tables 4.2.6.8 and 6.1.1.4'
F F 0.0171 0.0103 'International Tables Vol C Tables 4.2.6.8 and 6.1.1.4'
Cl Cl 0.1484 0.1585 'International Tables Vol C Tables 4.2.6.8 and 6.1.1.4'
Se Se -0.0929 2.2259 'International Tables Vol C Tables 4.2.6.8 and 6.1.1.4'
Br Br -0.2901 2.4595 'International Tables Vol C Tables 4.2.6.8 and 6.1.1.4'
Pd Pd -0.9988 1.0072 'International Tables Vol C Tables 4.2.6.8 and 6.1.1.4'

loop_
_geom_angle_atom_site_label_1
_geom_angle_atom_site_label_2
_geom_angle_atom_site_label_3
_geom_angle
F2 B1 F1 102.0(9)
F2 B1 F4 101.5(10)
F1 B1 F4 115.8(9)
F2 B1 F3 104.8(10)
F1 B1 F3 115.5(10)
F4 B1 F3 114.5(9)
N1 C1 C2 108.9(6)
N1 C1 H1 125.6
C2 C1 H1 125.6
C3 C2 C1 106.7(5)
C3 C2 Br1 128.1(5)
C1 C2 Br1 125.1(5)
N2 C3 C2 106.6(6)
N2 C3 H3 126.7
C2 C3 H3 126.7
N2 C4 C5 110.9(6)
N2 C4 H4A 109.5
C5 C4 H4A 109.5
N2 C4 H4B 109.5
C5 C4 H4B 109.5
H4A C4 H4B 108.1
C4 C5 Se1 115.6(5)
C4 C5 H5A 108.4
Se1 C5 H5A 108.4
C4 C5 H5B 108.4
Se1 C5 H5B 108.4
H5A C5 H5B 107.4
C7 C6 Se1 115.2(4)
C7 C6 H6A 108.5
Se1 C6 H6A 108.5
C7 C6 H6B 108.5
Se1 C6 H6B 108.5
H6A C6 H6B 107.5
N4 C7 C6 113.3(5)
N4 C7 H7A 108.9
C6 C7 H7A 108.9
N4 C7 H7B 108.9
C6 C7 H7B 108.9
H7A C7 H7B 107.7
N4 C8 C9 107.0(5)
N4 C8 H8 126.5
C9 C8 H8 126.5
C8 C9 C10 106.9(6)
C8 C9 Br2 126.4(5)
C10 C9 Br2 126.6(5)
N3 C10 C9 109.0(5)
N3 C10 H10 125.5
C9 C10 H10 125.5
C3 N2 N1 111.1(5)
C3 N2 C4 128.7(6)
N1 N2 C4 120.2(5)
C1 N1 N2 106.7(5)
C1 N1 Pd1 128.0(4)
N2 N1 Pd1 125.3(4)
C8 N4 N3 110.4(5)
C8 N4 C7 128.0(5)
N3 N4 C7 121.4(5)
C10 N3 N4 106.7(5)
C10 N3 Pd1 129.0(4)
N4 N3 Pd1 122.8(4)
N1 Pd1 N3 177.5(2)
N1 Pd1 Cl1 89.23(14)
N3 Pd1 Cl1 89.11(15)
N1 Pd1 Se1 90.29(14)
N3 Pd1 Se1 91.45(15)
Cl1 Pd1 Se1 177.21(5)
C5 Se1 C6 101.6(3)
C5 Se1 Pd1 102.0(2)
C6 Se1 Pd1 101.1(2)

loop_
_geom_bond_atom_site_label_1
_geom_bond_atom_site_label_2
_geom_bond_distance
B1 F2 1.283(11)
B1 F1 1.295(10)
B1 F4 1.300(10)
B1 F3 1.318(12)
Br1 C2 1.857(6)
Br2 C9 1.860(6)
C1 N1 1.331(8)
C1 C2 1.374(9)
C1 H1 0.9300
C2 C3 1.368(9)
C3 N2 1.326(8)
C3 H3 0.9300
C4 N2 1.466(8)
C4 C5 1.503(10)
C4 H4A 0.9700
C4 H4B 0.9700
C5 Se1 1.955(7)
C5 H5A 0.9700
C5 H5B 0.9700
C6 C7 1.489(10)
C6 Se1 1.967(7)
C6 H6A 0.9700
C6 H6B 0.9700
C7 N4 1.448(8)
C7 H7A 0.9700
C7 H7B 0.9700
C8 N4 1.344(8)
C8 C9 1.360(9)
C8 H8 0.9300
C9 C10 1.384(9)
C10 N3 1.337(8)
C10 H10 0.9300
Cl1 Pd1 2.2840(16)
N2 N1 1.342(7)
N1 Pd1 1.993(5)
N4 N3 1.351(7)
N3 Pd1 2.005(5)
Pd1 Se1 2.3854(9)

loop_
_geom_torsion_atom_site_label_1
_geom_torsion_atom_site_label_2
_geom_torsion_atom_site_label_3
_geom_torsion_atom_site_label_4
_geom_torsion
N1 C1 C2 C3 -0.8(7)
N1 C1 C2 Br1 -178.6(4)
C1 C2 C3 N2 0.5(7)
Br1 C2 C3 N2 178.2(5)
N2 C4 C5 Se1 -63.1(7)
Se1 C6 C7 N4 67.0(7)
N4 C8 C9 C10 0.5(7)
N4 C8 C9 Br2 -175.8(5)
C8 C9 C10 N3 -0.5(8)
Br2 C9 C10 N3 175.9(5)
C2 C3 N2 N1 0.0(7)
C2 C3 N2 C4 -179.9(6)
C5 C4 N2 C3 -107.9(7)
C5 C4 N2 N1 72.2(8)
C2 C1 N1 N2 0.8(7)
C2 C1 N1 Pd1 -176.5(4)
C3 N2 N1 C1 -0.5(7)
C4 N2 N1 C1 179.4(6)
C3 N2 N1 Pd1 176.9(4)
C4 N2 N1 Pd1 -3.2(8)
C9 C8 N4 N3 -0.4(7)
C9 C8 N4 C7 175.1(6)
C6 C7 N4 C8 120.4(7)
C6 C7 N4 N3 -64.5(8)
C9 C10 N3 N4 0.2(7)
C9 C10 N3 Pd1 -165.5(5)
C8 N4 N3 C10 0.1(7)
C7 N4 N3 C10 -175.8(6)
C8 N4 N3 Pd1 166.9(4)
C7 N4 N3 Pd1 -9.0(8)
C1 N1 Pd1 Cl1 -47.2(5)
N2 N1 Pd1 Cl1 136.0(5)
C1 N1 Pd1 Se1 130.0(5)
N2 N1 Pd1 Se1 -46.7(5)
C10 N3 Pd1 Cl1 33.4(6)
N4 N3 Pd1 Cl1 -130.3(5)
C10 N3 Pd1 Se1 -143.9(6)
N4 N3 Pd1 Se1 52.4(5)
C4 C5 Se1 C6 -100.6(5)
C4 C5 Se1 Pd1 3.5(6)
C7 C6 Se1 C5 95.3(6)
C7 C6 Se1 Pd1 -9.5(6)
N1 Pd1 Se1 C5 38.3(3)
N3 Pd1 Se1 C5 -140.0(3)
N1 Pd1 Se1 C6 142.8(3)
N3 Pd1 Se1 C6 -35.4(3)
